data_2202095
loop_
_publ_author_name
'Wu, Yan-Rong'
'Long, La-Sheng'
'Huang, Rong-Bin'
'Zheng, Lan-Sun'
'Ng, Seik Weng'

_publ_section_title
;
 Diaquaiminodiacetatonickel(II)
;
_journal_issue 6
_journal_name_full 'Acta Crystallographica Section E'
_journal_page_first m390
_journal_page_last m392
_journal_paper_doi 10.1107/S1600536803011279
_journal_volume 59
_journal_year 2003
_chemical_formula_iupac '[Ni(C4 H5 N O4) (H2 O)2]'
_chemical_formula_moiety 'C4 H9 N Ni O6'
_chemical_formula_sum 'C4 H9 N Ni O6'
_chemical_formula_weight 225.83
_chemical_name_systematic
;
Diaquaiminodiacetatonickel(II)
;
_space_group_IT_number 29
_symmetry_cell_setting orthorhombic
_symmetry_space_group_name_Hall 'P -2ac 2a'
_symmetry_space_group_name_H-M 'P 21 c a'
_atom_sites_solution_hydrogens geom
_atom_sites_solution_primary direct
_atom_sites_solution_secondary difmap
_audit_creation_method SHELXL-97
_cell_angle_alpha 90
_cell_angle_beta 90
_cell_angle_gamma 90
_cell_formula_units_Z 4
_cell_length_a 9.7610(3)
_cell_length_b 5.2219(2)
_cell_length_c 14.1713(4)
_cell_measurement_reflns_used 1988
_cell_measurement_temperature 298(2)
_cell_measurement_theta_max 28.3
_cell_measurement_theta_min 2.9
_cell_volume 722.32(4)
_computing_cell_refinement SMART
_computing_data_collection 'SMART (Bruker, 1997)'
_computing_data_reduction 'SAINT (Bruker, 1997)'
_computing_molecular_graphics 'ORTEPII (Johnson, 1976)'
_computing_publication_material SHELXL97
_computing_structure_refinement 'SHELXL97 (Sheldrick, 1997)'
_computing_structure_solution 'SHELXS97 (Sheldrick, 1997)'
_diffrn_ambient_temperature 298(2)
_diffrn_measured_fraction_theta_full 0.95
_diffrn_measured_fraction_theta_max 0.95
_diffrn_measurement_device_type 'Bruker SMART area-detector'
_diffrn_measurement_method '\f and \w'
_diffrn_radiation_monochromator graphite
_diffrn_radiation_source 'fine-focus sealed tube'
_diffrn_radiation_type MoK\a
_diffrn_radiation_wavelength 0.71073
_diffrn_reflns_av_R_equivalents 0.035
_diffrn_reflns_av_sigmaI/netI 0.046
_diffrn_reflns_limit_h_max 12
_diffrn_reflns_limit_h_min -12
_diffrn_reflns_limit_k_max 2
_diffrn_reflns_limit_k_min -6
_diffrn_reflns_limit_l_max 18
_diffrn_reflns_limit_l_min -16
_diffrn_reflns_number 4084
_diffrn_reflns_theta_full 28.3
_diffrn_reflns_theta_max 28.3
_diffrn_reflns_theta_min 2.9
_diffrn_standards_decay_% 0
_exptl_absorpt_coefficient_mu 2.68
_exptl_absorpt_correction_T_max 0.898
_exptl_absorpt_correction_T_min 0.728
_exptl_absorpt_correction_type multi-scan
_exptl_absorpt_process_details '(SADABS; Sheldrick, 1996)'
_exptl_crystal_colour Green
_exptl_crystal_density_diffrn 2.08
_exptl_crystal_density_method 'not measured'
_exptl_crystal_description Plate
_exptl_crystal_F_000 464
_exptl_crystal_size_max 0.34
_exptl_crystal_size_mid 0.07
_exptl_crystal_size_min 0.04
_refine_diff_density_max 0.89
_refine_diff_density_min -1.03
_refine_ls_abs_structure_details 'Flack (1983), 718 Friedel pairs'
_refine_ls_abs_structure_Flack 0.12(3)
_refine_ls_extinction_method none
_refine_ls_goodness_of_fit_ref 1.25
_refine_ls_hydrogen_treatment mixed
_refine_ls_matrix_type full
_refine_ls_number_parameters 124
_refine_ls_number_reflns 1613
_refine_ls_number_restraints 6
_refine_ls_restrained_S_all 1.24
_refine_ls_R_factor_all 0.055
_refine_ls_R_factor_gt 0.054
_refine_ls_shift/su_max 0.001
_refine_ls_shift/su_mean <0.001
_refine_ls_structure_factor_coef Fsqd
_refine_ls_weighting_details 'calc w = 1/[\s^2^(Fo^2^)+(0.0418P)^2^+0.7011P] where P = (Fo^2^+2Fc^2^)/3'
_refine_ls_weighting_scheme calc
_refine_ls_wR_factor_gt 0.105
_refine_ls_wR_factor_ref 0.105
_reflns_number_gt 1585
_reflns_number_total 1613
_reflns_threshold_expression I>2\s(I)
_cod_data_source_file na6238.cif
_cod_data_source_block I
_cod_depositor_comments
;
The following automatic conversions were performed:
'_symmetry_cell_setting' value 'Orthorhombic' changed to 'orthorhombic'
according to '/home/saulius/struct/CIF-dictionaries/cif_core.dic'
dictionary named 'cif_core.dic' version 2.4.1 from 2010-06-29.

Automatic conversion script
Id: cif_fix_enum 1527 2010-12-29 10:47:43Z saulius 

The following automatic conversions were performed:

'_symmetry_cell_setting' value 'Orthorhombic' changed to
'orthorhombic' according to
/home/saulius/struct/CIF-dictionaries/cif_core.dic dictionary named
'cif_core.dic' version 2.4.1 from
2010-06-29.

'_exptl_absorpt_correction_type' value 'Multi-scan'
changed to 'multi-scan' according to
/home/saulius/struct/CIF-dictionaries/cif_core.dic dictionary named
'cif_core.dic' version 2.4.1 from 2010-06-29.

Automatic conversion script
Id: cif_fix_values 1715 2011-07-08 13:25:40Z adriana 
;
_cod_database_code 2202095
_cod_database_fobs_code 2202095

loop_
_symmetry_equiv_pos_as_xyz
'x, y, z'
'x+1/2, y, -z+1/2'
'x+1/2, -y, -z'
'x, -y, z+1/2'

loop_
_atom_site_label
_atom_site_fract_x
_atom_site_fract_y
_atom_site_fract_z
_atom_site_U_iso_or_equiv
_atom_site_adp_type
_atom_site_calc_flag
_atom_site_refinement_flags
_atom_site_occupancy
_atom_site_disorder_assembly
_atom_site_disorder_group
_atom_site_type_symbol
Ni1 0.50000(9) 0.11530(10) 0.43427(4) 0.0168(2) Uani d . 1 . . Ni
O1 0.6934(4) -0.0469(7) 0.4677(3) 0.0210(10) Uani d . 1 . . O
O2 0.9125(4) 0.0798(7) 0.4593(3) 0.0210(10) Uani d . 1 . . O
O3 0.4498(4) -0.1789(7) 0.3476(3) 0.0240(10) Uani d . 1 . . O
O4 0.4995(9) -0.3509(7) 0.2083(3) 0.0350(10) Uani d . 1 . . O
O1w 0.3319(5) 0.3334(8) 0.3915(3) 0.0240(10) Uani d D 1 . . O
O2w 0.5573(5) 0.4165(7) 0.5256(3) 0.0240(10) Uani d D 1 . . O
N1 0.6147(5) 0.2352(8) 0.3210(3) 0.0150(10) Uani d D 1 . . N
C1 0.7881(6) 0.0880(10) 0.4347(4) 0.0180(10) Uani d . 1 . . C
C2 0.7530(6) 0.2790(10) 0.3572(4) 0.0190(10) Uani d . 1 . . C
C3 0.5101(8) -0.1780(9) 0.2680(4) 0.0220(10) Uani d . 1 . . C
C4 0.6093(6) 0.0380(10) 0.2470(4) 0.0220(10) Uani d . 1 . . C
H1w1 0.272(5) 0.290(10) 0.431(4) 0.028 Uiso d D 1 . . H
H1w2 0.336(7) 0.494(3) 0.382(5) 0.028 Uiso d D 1 . . H
H2w1 0.537(7) 0.574(4) 0.526(5) 0.029 Uiso d D 1 . . H
H2w2 0.540(7) 0.360(10) 0.580(2) 0.029 Uiso d D 1 . . H
H1n 0.595(7) 0.382(6) 0.298(4) 0.018 Uiso d D 1 . . H
H2a 0.7593 0.4520 0.3821 0.022 Uiso calc R 1 . . H
H2b 0.8185 0.2634 0.3060 0.022 Uiso calc R 1 . . H
H4a 0.7003 -0.0341 0.2389 0.027 Uiso calc R 1 . . H
H4b 0.5833 0.1174 0.1879 0.027 Uiso calc R 1 . . H

loop_
_atom_site_aniso_label
_atom_site_aniso_U_11
_atom_site_aniso_U_22
_atom_site_aniso_U_33
_atom_site_aniso_U_12
_atom_site_aniso_U_13
_atom_site_aniso_U_23
Ni1 0.0148(3) 0.0174(3) 0.0183(3) -0.0020(4) 0.0005(4) 0.0024(2)
O1 0.012(2) 0.023(2) 0.028(2) -0.002(2) -0.002(2) 0.012(2)
O2 0.014(2) 0.029(2) 0.020(2) -0.001(2) 0.000(2) 0.006(2)
O3 0.033(3) 0.017(2) 0.021(2) -0.008(2) 0.004(2) -0.001(2)
O4 0.054(3) 0.025(2) 0.026(2) -0.005(3) -0.002(3) -0.001(2)
O1w 0.020(2) 0.022(2) 0.028(2) 0.002(2) 0.002(2) 0.006(2)
O2w 0.031(2) 0.018(2) 0.023(2) -0.001(2) 0.001(2) 0.003(2)
N1 0.013(2) 0.014(2) 0.019(2) -0.002(2) -0.001(2) 0.007(2)
C1 0.018(3) 0.019(3) 0.017(3) 0.002(2) 0.002(2) -0.009(2)
C2 0.013(3) 0.026(3) 0.016(3) -0.003(2) 0.001(2) 0.010(2)
C3 0.020(3) 0.017(2) 0.028(3) 0.006(3) -0.003(3) 0.000(2)
C4 0.015(3) 0.030(3) 0.022(3) -0.009(2) -0.003(2) -0.002(2)

loop_
_atom_type_symbol
_atom_type_description
_atom_type_scat_dispersion_real
_atom_type_scat_dispersion_imag
_atom_type_scat_source
C C 0.0033 0.0016 'International Tables Vol C Tables 4.2.6.8 and 6.1.1.4'
H H 0.0000 0.0000 'International Tables Vol C Tables 4.2.6.8 and 6.1.1.4'
N N 0.0061 0.0033 'International Tables Vol C Tables 4.2.6.8 and 6.1.1.4'
O O 0.0106 0.0060 'International Tables Vol C Tables 4.2.6.8 and 6.1.1.4'
Ni Ni 0.3393 1.1124 'International Tables Vol C Tables 4.2.6.8 and 6.1.1.4'

loop_
_geom_angle_atom_site_label_1
_geom_angle_atom_site_label_2
_geom_angle_atom_site_label_3
_geom_angle_site_symmetry_1
_geom_angle_site_symmetry_3
_geom_angle
_geom_angle_publ_flag
O1 Ni1 O2 . 3_456 90.5(2) yes
O1 Ni1 O3 . . 92.8(2) yes
O1 Ni1 O1w . . 169.0(2) yes
O1 Ni1 O2w . . 85.7(2) yes
O1 Ni1 N1 . . 79.1(2) yes
O2 Ni1 O3 3_456 . 88.2(2) yes
O2 Ni1 N1 3_456 . 166.4(2) yes
O2 Ni1 O1w 3_456 . 99.2(2) yes
O2 Ni1 O2w 3_456 . 91.7(2) yes
O3 Ni1 O1w . . 92.7(2) yes
O3 Ni1 N1 . . 83.6(2) yes
O3 Ni1 O2w . . 178.5(2) yes
O1w Ni1 O2w . . 88.8(2) yes
O1w Ni1 N1 . . 92.0(2) yes
O2w Ni1 N1 . . 96.2(2) yes
C1 O1 Ni1 . . 110.5(3) no
C1 O2 Ni1 . 3_556 129.1(4) no
C3 O3 Ni1 . . 115.0(4) no
C2 N1 C4 . . 113.1(4) no
C2 N1 Ni1 . . 106.1(3) no
C4 N1 Ni1 . . 108.8(3) no
O1 C1 O2 . . 126.0(5) no
O1 C1 C2 . . 118.1(5) no
O2 C1 C2 . . 115.8(5) no
N1 C2 C1 . . 110.9(4) no
O4 C3 O3 . . 124.2(6) no
O4 C3 C4 . . 117.4(6) no
O3 C3 C4 . . 118.2(5) no
N1 C4 C3 . . 113.8(5) no
Ni1 O1w H1w1 . . 101(5) no
Ni1 O1w H1w2 . . 123(5) no
H1w1 O1w H1w2 . . 115(7) no
Ni1 O2w H2w1 . . 132(5) no
Ni1 O2w H2w2 . . 104(5) no
H2w1 O2w H2w2 . . 107(6) no
C2 N1 H1n . . 102(4) no
C4 N1 H1n . . 111(4) no
Ni1 N1 H1n . . 116(4) no
N1 C2 H2a . . 109.5 no
C1 C2 H2a . . 109.5 no
N1 C2 H2b . . 109.5 no
C1 C2 H2b . . 109.5 no
H2a C2 H2b . . 108.1 no
N1 C4 H4a . . 108.8 no
C3 C4 H4a . . 108.8 no
N1 C4 H4b . . 108.8 no
C3 C4 H4b . . 108.8 no
H4a C4 H4b . . 107.7 no

loop_
_geom_bond_atom_site_label_1
_geom_bond_atom_site_label_2
_geom_bond_site_symmetry_2
_geom_bond_distance
_geom_bond_publ_flag
Ni1 O1 . 2.123(4) yes
Ni1 O2 3_456 2.011(4) yes
Ni1 O3 . 2.027(4) yes
Ni1 O1w . 2.087(4) yes
Ni1 O2w . 2.112(4) yes
Ni1 N1 . 2.055(5) yes
O1 C1 . 1.251(7) no
O2 C1 . 1.264(7) no
O3 C3 . 1.273(7) no
O4 C3 . 1.242(6) no
N1 C2 . 1.463(7) no
N1 C4 . 1.472(7) no
C1 C2 . 1.525(7) no
C3 C4 . 1.514(9) no
O1w H1w1 . 0.85(5) no
O1w H1w2 . 0.85(2) no
O2w H2w1 . 0.85(2) no
O2w H2w2 . 0.85(3) no
N1 H1n . 0.85(5) no
C2 H2a . 0.97 no
C2 H2b . 0.97 no
C4 H4a . 0.97 no
C4 H4b . 0.97 no

loop_
_geom_hbond_atom_site_label_D
_geom_hbond_atom_site_label_H
_geom_hbond_atom_site_label_A
_geom_hbond_site_symmetry_A
_geom_hbond_distance_DH
_geom_hbond_distance_HA
_geom_hbond_distance_DA
_geom_hbond_angle_DHA
_geom_hbond_publ_flag
O1w H1w1 O1 3_456 0.85(5) 2.05(5) 2.837(6) 154(5) yes
O1w H1w2 O3 1_565 0.85(2) 2.10(4) 2.863(6) 150(2) yes
O2w H2w1 O2 3_466 0.85(2) 2.19(4) 2.994(6) 159(2) yes
O2w H2w2 O4 4 0.85(3) 1.86(3) 2.673(6) 160(3) yes
N1 H1n O4 1_565 0.85(5) 2.11(5) 2.913(7) 157(3) yes

loop_
_geom_torsion_atom_site_label_1
_geom_torsion_atom_site_label_2
_geom_torsion_atom_site_label_3
_geom_torsion_atom_site_label_4
_geom_torsion_site_symmetry_1
_geom_torsion
_geom_torsion_publ_flag
O2 Ni1 O1 C1 3_456 -159.1(4) no
O3 Ni1 O1 C1 . 112.7(4) no
N1 Ni1 O1 C1 . 29.7(4) no
O1w Ni1 O1 C1 . -7.1(11) no
O2w Ni1 O1 C1 . -67.5(4) no
O2 Ni1 O3 C3 3_456 -165.5(4) no
N1 Ni1 O3 C3 . 3.6(4) no
O1w Ni1 O3 C3 . 95.4(4) no
O1 Ni1 O3 C3 . -75.1(4) no
O2 Ni1 N1 C2 3_456 -74.6(9) no
O3 Ni1 N1 C2 . -127.8(4) no
O1w Ni1 N1 C2 . 139.6(3) no
O2w Ni1 N1 C2 . 50.6(4) no
O1 Ni1 N1 C2 . -33.8(3) no
O2 Ni1 N1 C4 3_456 47.5(9) no
O3 Ni1 N1 C4 . -5.8(4) no
O1w Ni1 N1 C4 . -98.3(4) no
O2w Ni1 N1 C4 . 172.6(4) no
O1 Ni1 N1 C4 . 88.2(4) no
Ni1 O1 C1 O2 . 162.6(4) no
Ni1 O1 C1 C2 . -17.7(6) no
Ni1 O2 C1 O1 3_556 -7.0(8) no
Ni1 O2 C1 C2 3_556 173.3(3) no
C4 N1 C2 C1 . -84.7(5) no
Ni1 N1 C2 C1 . 34.6(5) no
O1 C1 C2 N1 . -11.5(7) no
O2 C1 C2 N1 . 168.2(5) no
Ni1 O3 C3 O4 . 175.0(6) no
Ni1 O3 C3 C4 . -0.4(7) no
C2 N1 C4 C3 . 124.8(5) no
Ni1 N1 C4 C3 . 7.1(6) no
O4 C3 C4 N1 . 179.5(6) no
O3 C3 C4 N1 . -4.8(8) no
